data_1562752
loop_
_publ_author_name
'Straus, Daniel B.'
'Cava, Robert J.'

_publ_section_title
;
 Generalizing the Chiral Self-Assembly of Spheres and Tetrahedra to
 Non-Spherical and Polydisperse Molecules in (C70)x(C60)1--x(SnI4)2
;
_journal_name_full 'Nano Letters'
_journal_paper_doi 10.1021/acs.nanolett.1c01181
_journal_year 2021
_chemical_absolute_configuration ad
_chemical_formula_moiety '2(I4 Sn1), 1(C70)'
_chemical_formula_sum 'C70 I8 Sn2'
_chemical_formula_weight 2093.31
_space_group_crystal_system cubic
_space_group_IT_number 213
_space_group_name_Hall 'P 4bd 2ab 3'
_space_group_name_H-M_alt 'P 41 3 2'
_atom_sites_solution_primary dual
_audit_creation_date 2021-03-22
_audit_creation_method
;
Olex2 1.3
(compiled 2020.11.12 svn.r5f609507 for OlexSys, GUI svn.r6272)
;
_cell_angle_alpha 90
_cell_angle_beta 90
_cell_angle_gamma 90
_cell_formula_units_Z 4
_cell_length_a 17.1493(7)
_cell_length_b 17.1493(7)
_cell_length_c 17.1493(7)
_cell_measurement_reflns_used 7941
_cell_measurement_temperature 294.99
_cell_measurement_theta_max 27.75
_cell_measurement_theta_min 2.38
_cell_volume 5043.6(4)
_computing_molecular_graphics 'Olex2 1.3 (Dolomanov et al., 2009)'
_computing_publication_material 'Olex2 1.3 (Dolomanov et al., 2009)'
_computing_structure_refinement 'SHELXL 2018/3 (Sheldrick, 2015)'
_computing_structure_solution 'SHELXT 2018/2 (Sheldrick, 2018)'
_diffrn_ambient_temperature 294.99
_diffrn_measured_fraction_theta_full 0.999
_diffrn_measured_fraction_theta_max 0.999
_diffrn_measurement_device_type 'Bruker APEX-II CCD'
_diffrn_measurement_method '\f and \w scans'
_diffrn_radiation_type MoK\a
_diffrn_radiation_wavelength 0.71073
_diffrn_reflns_av_R_equivalents 0.0310
_diffrn_reflns_av_unetI/netI 0.0158
_diffrn_reflns_Laue_measured_fraction_full 0.999
_diffrn_reflns_Laue_measured_fraction_max 0.999
_diffrn_reflns_limit_h_max 12
_diffrn_reflns_limit_h_min -21
_diffrn_reflns_limit_k_max 22
_diffrn_reflns_limit_k_min -23
_diffrn_reflns_limit_l_max 11
_diffrn_reflns_limit_l_min -23
_diffrn_reflns_number 20622
_diffrn_reflns_point_group_measured_fraction_full 0.999
_diffrn_reflns_point_group_measured_fraction_max 1.000
_diffrn_reflns_theta_full 25.242
_diffrn_reflns_theta_max 28.698
_diffrn_reflns_theta_min 2.057
_diffrn_source_current 30.0
_diffrn_source_power 1.5
_diffrn_source_voltage 50.0
_diffrn_standards_number 0
_exptl_absorpt_coefficient_mu 5.937
_exptl_absorpt_correction_T_max 1.0000
_exptl_absorpt_correction_T_min 0.6531
_exptl_absorpt_correction_type multi-scan
_exptl_absorpt_process_details
;
SADABS-2014/5 (Bruker,2014/5) was used for absorption correction.
wR2(int) was 0.1783 before and 0.0424 after correction.
The Ratio of minimum to maximum transmission is 0.6531.
The \l/2 correction factor is 0.00150.
;
_exptl_crystal_colour black
_exptl_crystal_colour_primary black
_exptl_crystal_density_diffrn 2.757
_exptl_crystal_description hexagonal
_exptl_crystal_F_000 3776
_exptl_crystal_size_max 0.568
_exptl_crystal_size_mid 0.536
_exptl_crystal_size_min 0.284
_refine_diff_density_max 0.931
_refine_diff_density_min -0.721
_refine_diff_density_rms 0.156
_refine_ls_abs_structure_details
;
 Flack x determined using 513 quotients [(I+)-(I-)]/[(I+)+(I-)]
 (Parsons, Flack and Wagner, Acta Cryst. B69 (2013) 249-259).
;
_refine_ls_abs_structure_Flack -0.04(3)
_refine_ls_extinction_method none
_refine_ls_goodness_of_fit_ref 1.066
_refine_ls_hydrogen_treatment undef
_refine_ls_matrix_type full
_refine_ls_number_parameters 24
_refine_ls_number_reflns 2189
_refine_ls_number_restraints 0
_refine_ls_restrained_S_all 1.066
_refine_ls_R_factor_all 0.0911
_refine_ls_R_factor_gt 0.0679
_refine_ls_shift/su_max 0.000
_refine_ls_shift/su_mean 0.000
_refine_ls_structure_factor_coef Fsqd
_refine_ls_weighting_details 'w=1/[\s^2^(Fo^2^)+(0.0960P)^2^+27.7203P] where P=(Fo^2^+2Fc^2^)/3'
_refine_ls_weighting_scheme calc
_refine_ls_wR_factor_gt 0.1910
_refine_ls_wR_factor_ref 0.2144
_reflns_Friedel_coverage 0.632
_reflns_Friedel_fraction_full 1.000
_reflns_Friedel_fraction_max 1.000
_reflns_number_gt 1592
_reflns_number_total 2189
_reflns_threshold_expression 'I > 2\s(I)'
_cod_data_source_file nl1c01181_si_005.cif
_cod_data_source_block DBS-187_295
_cod_original_cell_volume 5043.6(6)
_cod_database_code 1562752
_shelx_shelxl_version_number 2018/3
_shelx_space_group_comment
;
The symmetry employed for this shelxl refinement is uniquely defined
by the following loop, which should always be used as a source of
symmetry information in preference to the above space-group names.
They are only intended as comments.
;
_shelx_estimated_absorpt_t_max 0.283
_shelx_estimated_absorpt_t_min 0.133
_olex2_refinement_description
;
1. Uiso/Uaniso restraints and constraints
Uiso(C2) = Uiso(C3) = Uiso(C4) = Uiso(C5) = Uiso(C6) = Uiso(C7) = Uiso(C8) =
Uiso(C9) = Uiso(C10) = Uiso(C11) = Uiso(C12) = Uiso(C13) = Uiso(C14) =
Uiso(C15) = Uiso(C16) = Uiso(C17) = Uiso(C18) = Uiso(C19) = Uiso(C20) =
Uiso(C21) = Uiso(C22) = Uiso(C23) = Uiso(C24) = Uiso(C25) = Uiso(C26) =
Uiso(C27) = Uiso(C28) = Uiso(C29) = Uiso(C30) = Uiso(C31) = Uiso(C32) =
Uiso(C33) = Uiso(C34) = Uiso(C35) = Uiso(C36) = Uiso(C37) = Uiso(C38) =
Uiso(C39) = Uiso(C40) = Uiso(C1) = Uiso(C41) = Uiso(C42) = Uiso(C43) =
Uiso(C44) = Uiso(C45) = Uiso(C46) = Uiso(C47) = Uiso(C48) = Uiso(C49) =
Uiso(C50) = Uiso(C51) = Uiso(C52) = Uiso(C53) = Uiso(C54) = Uiso(C55) =
Uiso(C56) = Uiso(C57) = Uiso(C58) = Uiso(C59) = Uiso(C60) = Uiso(C61) =
Uiso(C62) = Uiso(C63) = Uiso(C64) = Uiso(C65) = Uiso(C66) = Uiso(C67) =
Uiso(C68) = Uiso(C69) = Uiso(C70)
2. Others
 Fixed Sof: C1(0.16667) C2(0.16667) C3(0.16667) C4(0.16667) C5(0.16667)
 C6(0.16667) C7(0.16667) C8(0.16667) C9(0.16667) C10(0.16667) C11(0.16667)
 C12(0.16667) C13(0.16667) C14(0.16667) C15(0.16667) C16(0.16667) C17(0.16667)
 C18(0.16667) C19(0.16667) C20(0.16667) C21(0.16667) C22(0.16667) C23(0.16667)
 C24(0.16667) C25(0.16667) C26(0.16667) C27(0.16667) C28(0.16667) C29(0.16667)
 C30(0.16667) C31(0.16667) C32(0.16667) C33(0.16667) C34(0.16667) C35(0.16667)
 C36(0.16667) C37(0.16667) C38(0.16667) C39(0.16667) C40(0.16667) C41(0.16667)
 C42(0.16667) C43(0.16667) C44(0.16667) C45(0.16667) C46(0.16667) C47(0.16667)
 C48(0.16667) C49(0.16667) C50(0.16667) C51(0.16667) C52(0.16667) C53(0.16667)
 C54(0.16667) C55(0.16667) C56(0.16667) C57(0.16667) C58(0.16667) C59(0.16667)
 C60(0.16667) C61(0.16667) C62(0.16667) C63(0.16667) C64(0.16667) C65(0.16667)
 C66(0.16667) C67(0.16667) C68(0.16667) C69(0.16667) C70(0.16667)
3.a :
 C1(C2,C3,C4,C5,C6,C7,C8,C9,C10,C11,C12,C13,C14,C15,C16,C17,C18,C19,C20,C21,
 C22,C23,C24,C25,C26,C27,C28,C29,C30,C31,C32,C33,C34,C35,C36,C37,C38,C39,C40,
 C41,C42,C43,C44,C45,C46,C47,C48,C49,C50,C51,C52,C53,C54,C55,C56,C57,C58,C59,
 C60,C61,C62,C63,C64,C65,C66,C67,C68,C69,C70)
;
_olex2_submission_special_instructions 'No special instructions were received'

loop_
_space_group_symop_operation_xyz
'x, y, z'
'-y+1/4, x+3/4, z+1/4'
'-x+1/2, -y, z+1/2'
'y+1/4, -x+1/4, z+3/4'
'x+1/4, -z+1/4, y+3/4'
'x+1/2, -y+1/2, -z'
'x+3/4, z+1/4, -y+1/4'
'z+3/4, y+1/4, -x+1/4'
'-x, y+1/2, -z+1/2'
'-z+1/4, y+3/4, x+1/4'
'z, x, y'
'y, z, x'
'-y+1/2, -z, x+1/2'
'z+1/2, -x+1/2, -y'
'-y, z+1/2, -x+1/2'
'-z+1/2, -x, y+1/2'
'-z, x+1/2, -y+1/2'
'y+1/2, -z+1/2, -x'
'y+3/4, x+1/4, -z+1/4'
'-y+3/4, -x+3/4, -z+3/4'
'-x+1/4, z+3/4, y+1/4'
'-x+3/4, -z+3/4, -y+3/4'
'z+1/4, -y+1/4, x+3/4'
'-z+3/4, -y+3/4, -x+3/4'

loop_
_atom_site_label
_atom_site_type_symbol
_atom_site_fract_x
_atom_site_fract_y
_atom_site_fract_z
_atom_site_U_iso_or_equiv
_atom_site_adp_type
_atom_site_occupancy
_atom_site_site_symmetry_order
_atom_site_calc_flag
_atom_site_refinement_flags_posn
_atom_site_refinement_flags_adp
_atom_site_refinement_flags_occupancy
_atom_site_disorder_assembly
_atom_site_disorder_group
I1 I 0.50848(8) 0.50848(8) 0.50848(8) 0.1082(9) Uani 1 3 d S T P . .
Sn1 Sn 0.59734(6) 0.59734(6) 0.59734(6) 0.0670(5) Uani 1 3 d S T P . .
I2 I 0.63765(10) 0.72336(9) 0.51764(12) 0.1172(7) Uani 1 1 d . . . . .
C1 C 0.5261(18) 1.0711(19) 0.5844(13) 0.107(4) Uiso 0.1667 1 d G . P A -1
C2 C 0.5289(18) 1.1546(19) 0.5908(13) 0.107(4) Uiso 0.1667 1 d G . P A -1
C3 C 0.6083(19) 1.1767(18) 0.6062(13) 0.107(4) Uiso 0.1667 1 d G . P A -1
C4 C 0.6546(19) 1.1068(18) 0.6093(13) 0.107(4) Uiso 0.1667 1 d G . P A -1
C5 C 0.6038(19) 1.0414(18) 0.5957(14) 0.107(4) Uiso 0.1667 1 d G . P A -1
C6 C 0.4777(17) 1.0366(18) 0.5299(14) 0.107(4) Uiso 0.1667 1 d G . P A -1
C7 C 0.4832(17) 1.2001(18) 0.5426(14) 0.107(4) Uiso 0.1667 1 d G . P A -1
C8 C 0.6386(19) 1.2435(17) 0.5727(14) 0.107(4) Uiso 0.1667 1 d G . P A -1
C9 C 0.7291(18) 1.1067(18) 0.5786(15) 0.107(4) Uiso 0.1667 1 d G . P A -1
C10 C 0.6297(19) 0.9788(17) 0.5522(16) 0.107(4) Uiso 0.1667 1 d G . P A -1
C11 C 0.4305(15) 1.0843(18) 0.4786(15) 0.107(4) Uiso 0.1667 1 d G . P A -1
C12 C 0.4332(15) 1.1642(18) 0.4848(15) 0.107(4) Uiso 0.1667 1 d G . P A -1
C13 C 0.5151(17) 1.2695(16) 0.5066(15) 0.107(4) Uiso 0.1667 1 d G . P A -1
C14 C 0.5910(18) 1.2907(16) 0.5214(15) 0.107(4) Uiso 0.1667 1 d G . P A -1
C15 C 0.7163(18) 1.2431(17) 0.5397(15) 0.107(4) Uiso 0.1667 1 d G . P A -1
C16 C 0.7605(17) 1.1763(18) 0.5427(15) 0.107(4) Uiso 0.1667 1 d G . P A -1
C17 C 0.7559(17) 1.0416(17) 0.5322(17) 0.107(4) Uiso 0.1667 1 d G . P A -1
C18 C 0.7073(18) 0.9791(16) 0.5193(17) 0.107(4) Uiso 0.1667 1 d G . P A -1
C19 C 0.5794(18) 0.9434(15) 0.4944(16) 0.107(4) Uiso 0.1667 1 d G . P A -1
C20 C 0.5050(17) 0.9716(16) 0.4835(16) 0.107(4) Uiso 0.1667 1 d G . P A -1
C21 C 0.4283(14) 1.0473(17) 0.4028(15) 0.107(4) Uiso 0.1667 1 d G . P A -1
C22 C 0.4339(15) 1.2125(17) 0.4157(16) 0.107(4) Uiso 0.1667 1 d G . P A -1
C23 C 0.4832(16) 1.2760(15) 0.4289(16) 0.107(4) Uiso 0.1667 1 d G . P A -1
C24 C 0.6403(18) 1.3197(14) 0.4593(16) 0.107(4) Uiso 0.1667 1 d G . P A -1
C25 C 0.7156(18) 1.2911(15) 0.4704(16) 0.107(4) Uiso 0.1667 1 d G . P A -1
C26 C 0.8071(15) 1.1529(18) 0.4764(17) 0.107(4) Uiso 0.1667 1 d G . P A -1
C27 C 0.8044(15) 1.0717(18) 0.4701(18) 0.107(4) Uiso 0.1667 1 d G . P A -1
C28 C 0.7038(17) 0.9425(15) 0.4434(18) 0.107(4) Uiso 0.1667 1 d G . P A -1
C29 C 0.6268(18) 0.9211(14) 0.4284(18) 0.107(4) Uiso 0.1667 1 d G . P A -1
C30 C 0.4732(15) 0.9794(16) 0.4059(16) 0.107(4) Uiso 0.1667 1 d G . P A -1
C31 C 0.4232(13) 1.0931(17) 0.3339(15) 0.107(4) Uiso 0.1667 1 d G . P A -1
C32 C 0.4260(14) 1.1783(17) 0.3406(15) 0.107(4) Uiso 0.1667 1 d G . P A -1
C33 C 0.5281(17) 1.3096(14) 0.3678(16) 0.107(4) Uiso 0.1667 1 d G . P A -1
C34 C 0.6090(18) 1.3321(13) 0.3834(17) 0.107(4) Uiso 0.1667 1 d G . P A -1
C35 C 0.7651(16) 1.2728(16) 0.4063(17) 0.107(4) Uiso 0.1667 1 d G . P A -1
C36 C 0.8122(15) 1.2016(18) 0.4094(17) 0.107(4) Uiso 0.1667 1 d G . P A -1
C37 C 0.8065(15) 1.0337(18) 0.3964(18) 0.107(4) Uiso 0.1667 1 d G . P A -1
C38 C 0.7547(16) 0.9672(16) 0.3826(19) 0.107(4) Uiso 0.1667 1 d G . P A -1
C39 C 0.5952(17) 0.9227(14) 0.3516(17) 0.107(4) Uiso 0.1667 1 d G . P A -1
C40 C 0.5161(16) 0.9528(15) 0.3400(16) 0.107(4) Uiso 0.1667 1 d G . P A -1
C41 C 0.4523(14) 1.0572(17) 0.2651(15) 0.107(4) Uiso 0.1667 1 d G . P A -1
C42 C 0.4579(15) 1.2225(16) 0.2778(15) 0.107(4) Uiso 0.1667 1 d G . P A -1
C43 C 0.5071(17) 1.2858(15) 0.2910(16) 0.107(4) Uiso 0.1667 1 d G . P A -1
C44 C 0.6642(18) 1.3296(14) 0.3215(17) 0.107(4) Uiso 0.1667 1 d G . P A -1
C45 C 0.7396(17) 1.3011(16) 0.3326(17) 0.107(4) Uiso 0.1667 1 d G . P A -1
C46 C 0.8312(14) 1.1627(19) 0.3385(18) 0.107(4) Uiso 0.1667 1 d G . P A -1
C47 C 0.8283(14) 1.0816(19) 0.3322(18) 0.107(4) Uiso 0.1667 1 d G . P A -1
C48 C 0.7279(16) 0.9524(16) 0.3055(18) 0.107(4) Uiso 0.1667 1 d G . P A -1
C49 C 0.6508(17) 0.9309(15) 0.2905(18) 0.107(4) Uiso 0.1667 1 d G . P A -1
C50 C 0.4972(15) 0.9893(16) 0.2680(15) 0.107(4) Uiso 0.1667 1 d G . P A -1
C51 C 0.4789(15) 1.1043(18) 0.2004(14) 0.107(4) Uiso 0.1667 1 d G . P A -1
C52 C 0.4816(16) 1.1842(17) 0.2065(14) 0.107(4) Uiso 0.1667 1 d G . P A -1
C53 C 0.5635(18) 1.2895(16) 0.2283(16) 0.107(4) Uiso 0.1667 1 d G . P A -1
C54 C 0.6395(19) 1.3107(16) 0.2431(16) 0.107(4) Uiso 0.1667 1 d G . P A -1
C55 C 0.7647(17) 1.2631(18) 0.2614(17) 0.107(4) Uiso 0.1667 1 d G . P A -1
C56 C 0.8088(15) 1.1963(19) 0.2644(17) 0.107(4) Uiso 0.1667 1 d G . P A -1
C57 C 0.8044(15) 1.062(2) 0.2539(18) 0.107(4) Uiso 0.1667 1 d G . P A -1
C58 C 0.7558(16) 0.9991(19) 0.2409(18) 0.107(4) Uiso 0.1667 1 d G . P A -1
C59 C 0.6277(17) 0.9634(17) 0.2162(16) 0.107(4) Uiso 0.1667 1 d G . P A -1
C60 C 0.5535(16) 0.9916(17) 0.2052(15) 0.107(4) Uiso 0.1667 1 d G . P A -1
C61 C 0.5417(16) 1.0631(18) 0.1619(14) 0.107(4) Uiso 0.1667 1 d G . P A -1
C62 C 0.5472(18) 1.2266(18) 0.1745(14) 0.107(4) Uiso 0.1667 1 d G . P A -1
C63 C 0.7026(18) 1.2698(18) 0.2047(16) 0.107(4) Uiso 0.1667 1 d G . P A -1
C64 C 0.7931(16) 1.133(2) 0.2107(17) 0.107(4) Uiso 0.1667 1 d G . P A -1
C65 C 0.6937(17) 1.0053(19) 0.1842(16) 0.107(4) Uiso 0.1667 1 d G . P A -1
C66 C 0.6047(17) 1.104(2) 0.1322(13) 0.107(4) Uiso 0.1667 1 d G . P A -1
C67 C 0.6075(18) 1.1872(19) 0.1387(14) 0.107(4) Uiso 0.1667 1 d G . P A -1
C68 C 0.6869(18) 1.209(2) 0.1540(15) 0.107(4) Uiso 0.1667 1 d G . P A -1
C69 C 0.7333(17) 1.139(2) 0.1571(15) 0.107(4) Uiso 0.1667 1 d G . P A -1
C70 C 0.6825(17) 1.074(2) 0.1434(15) 0.107(4) Uiso 0.1667 1 d G . P A -1

loop_
_atom_site_aniso_label
_atom_site_aniso_U_11
_atom_site_aniso_U_22
_atom_site_aniso_U_33
_atom_site_aniso_U_23
_atom_site_aniso_U_13
_atom_site_aniso_U_12
I1 0.1082(9) 0.1082(9) 0.1082(9) -0.0205(7) -0.0205(7) -0.0205(7)
Sn1 0.0670(5) 0.0670(5) 0.0670(5) 0.0004(5) 0.0004(5) 0.0004(5)
I2 0.1078(11) 0.0887(10) 0.1550(15) 0.0336(9) 0.0197(10) -0.0144(8)

loop_
_atom_type_symbol
_atom_type_description
_atom_type_scat_dispersion_real
_atom_type_scat_dispersion_imag
_atom_type_scat_source
C C 0.0033 0.0016 'International Tables Vol C Tables 4.2.6.8 and 6.1.1.4'
I I -0.4742 1.8119 'International Tables Vol C Tables 4.2.6.8 and 6.1.1.4'
Sn Sn -0.6537 1.4246 'International Tables Vol C Tables 4.2.6.8 and 6.1.1.4'

loop_
_exptl_crystal_face_index_h
_exptl_crystal_face_index_k
_exptl_crystal_face_index_l
_exptl_crystal_face_perp_dist
0.00 1.00 2.00 0.1760
-2.00 2.00 1.00 0.2250
-1.00 2.00 2.00 0.1990
0.00 1.00 1.00 0.1880
-1.00 2.00 1.00 0.2390
1.00 2.00 2.00 0.1910
-2.00 0.00 -1.00 0.3200
-1.00 -1.00 -1.00 0.2840
0.00 -2.00 -1.00 0.2540
-1.00 1.00 0.00 0.2550
1.00 2.00 1.00 0.2020
-2.00 -1.00 -1.00 0.2840
2.00 2.00 1.00 0.1860
-2.00 -2.00 -1.00 0.2770
-1.00 2.00 0.00 0.2710
1.00 -2.00 0.00 0.2130
0.00 -1.00 0.00 0.2560
-1.00 -2.00 0.00 0.2690
1.00 1.00 0.00 0.1740
-1.00 -1.00 0.00 0.2590
-2.00 -1.00 0.00 0.2550
-1.00 0.00 0.00 0.2960
-2.00 -2.00 1.00 0.2390
0.00 -2.00 1.00 0.2040
-1.00 2.00 -1.00 0.2680
1.00 -2.00 1.00 0.1930
2.00 1.00 -1.00 0.1280
-2.00 -1.00 1.00 0.2170
-1.00 -2.00 2.00 0.1810
-1.00 2.00 -2.00 0.2630
1.00 -2.00 2.00 0.1990
-2.00 -1.00 2.00 0.1730
2.00 0.00 -1.00 0.0740
-1.00 -1.00 2.00 0.1610
1.00 1.00 -2.00 0.1650
1.00 0.00 -1.00 0.0570
-1.00 0.00 1.00 0.1420
-1.00 1.00 -2.00 0.2730
2.00 -1.00 0.00 0.1510
2.00 -1.00 -1.00 0.1090
2.00 -1.00 -2.00 0.0980

loop_
_geom_angle_atom_site_label_1
_geom_angle_atom_site_label_2
_geom_angle_atom_site_label_3
_geom_angle
_geom_angle_site_symmetry_1
_geom_angle_site_symmetry_3
_geom_angle_publ_flag
I1 Sn1 I2 108.89(6) . 12 ?
I1 Sn1 I2 108.89(6) . 11 ?
I1 Sn1 I2 108.89(6) . . ?
I2 Sn1 I2 110.04(6) 12 11 ?
I2 Sn1 I2 110.04(6) 11 . ?
I2 Sn1 I2 110.04(6) 12 . ?
C2 C1 C5 108.1 . . ?
C6 C1 C2 119.9 . . ?
C6 C1 C5 119.7 . . ?
C1 C2 C3 108.0 . . ?
C7 C2 C1 119.9 . . ?
C7 C2 C3 119.8 . . ?
C2 C3 C4 108.0 . . ?
C8 C3 C2 119.9 . . ?
C8 C3 C4 119.8 . . ?
C5 C4 C3 108.0 . . ?
C9 C4 C3 119.8 . . ?
C9 C4 C5 119.9 . . ?
C4 C5 C1 107.9 . . ?
C10 C5 C1 119.9 . . ?
C10 C5 C4 119.9 . . ?
C1 C6 C11 120.3 . . ?
C1 C6 C20 120.5 . . ?
C20 C6 C11 106.4 . . ?
C2 C7 C12 120.3 . . ?
C2 C7 C13 120.4 . . ?
C12 C7 C13 106.4 . . ?
C3 C8 C14 120.3 . . ?
C3 C8 C15 120.4 . . ?
C15 C8 C14 106.4 . . ?
C4 C9 C16 120.3 . . ?
C4 C9 C17 120.3 . . ?
C17 C9 C16 106.4 . . ?
C5 C10 C18 120.2 . . ?
C5 C10 C19 120.3 . . ?
C19 C10 C18 106.5 . . ?
C12 C11 C6 119.8 . . ?
C12 C11 C21 120.4 . . ?
C21 C11 C6 108.2 . . ?
C11 C12 C7 119.8 . . ?
C11 C12 C22 120.5 . . ?
C22 C12 C7 108.3 . . ?
C14 C13 C7 119.8 . . ?
C14 C13 C23 120.5 . . ?
C23 C13 C7 108.2 . . ?
C13 C14 C8 119.8 . . ?
C13 C14 C24 120.6 . . ?
C24 C14 C8 108.1 . . ?
C16 C15 C8 119.8 . . ?
C16 C15 C25 120.6 . . ?
C25 C15 C8 108.2 . . ?
C15 C16 C9 119.9 . . ?
C15 C16 C26 120.5 . . ?
C26 C16 C9 108.2 . . ?
C18 C17 C9 119.8 . . ?
C18 C17 C27 120.5 . . ?
C27 C17 C9 108.3 . . ?
C10 C18 C28 108.1 . . ?
C17 C18 C10 119.9 . . ?
C17 C18 C28 120.5 . . ?
C10 C19 C29 108.2 . . ?
C20 C19 C10 119.9 . . ?
C20 C19 C29 120.5 . . ?
C19 C20 C6 119.7 . . ?
C19 C20 C30 120.5 . . ?
C30 C20 C6 108.3 . . ?
C30 C21 C11 108.5 . . ?
C30 C21 C31 121.7 . . ?
C31 C21 C11 120.5 . . ?
C23 C22 C12 108.5 . . ?
C23 C22 C32 121.7 . . ?
C32 C22 C12 120.4 . . ?
C22 C23 C13 108.6 . . ?
C22 C23 C33 121.6 . . ?
C33 C23 C13 120.3 . . ?
C25 C24 C14 108.6 . . ?
C25 C24 C34 121.7 . . ?
C34 C24 C14 120.2 . . ?
C24 C25 C15 108.6 . . ?
C24 C25 C35 121.7 . . ?
C35 C25 C15 120.3 . . ?
C27 C26 C16 108.6 . . ?
C27 C26 C36 121.6 . . ?
C36 C26 C16 120.4 . . ?
C26 C27 C17 108.5 . . ?
C26 C27 C37 121.6 . . ?
C37 C27 C17 120.4 . . ?
C29 C28 C18 108.7 . . ?
C29 C28 C38 121.6 . . ?
C38 C28 C18 120.2 . . ?
C28 C29 C19 108.6 . . ?
C28 C29 C39 121.7 . . ?
C39 C29 C19 120.3 . . ?
C21 C30 C20 108.6 . . ?
C21 C30 C40 121.5 . . ?
C40 C30 C20 120.4 . . ?
C21 C31 C32 118.9 . . ?
C21 C31 C41 115.4 . . ?
C41 C31 C32 119.0 . . ?
C22 C32 C31 119.0 . . ?
C22 C32 C42 115.4 . . ?
C42 C32 C31 118.9 . . ?
C23 C33 C34 119.1 . . ?
C23 C33 C43 115.3 . . ?
C43 C33 C34 118.9 . . ?
C24 C34 C33 119.0 . . ?
C44 C34 C24 115.2 . . ?
C44 C34 C33 119.1 . . ?
C25 C35 C36 119.0 . . ?
C25 C35 C45 115.3 . . ?
C45 C35 C36 119.0 . . ?
C26 C36 C35 118.9 . . ?
C26 C36 C46 115.4 . . ?
C46 C36 C35 119.0 . . ?
C27 C37 C38 119.0 . . ?
C27 C37 C47 115.4 . . ?
C47 C37 C38 118.9 . . ?
C28 C38 C37 119.0 . . ?
C48 C38 C28 115.3 . . ?
C48 C38 C37 119.1 . . ?
C29 C39 C40 119.0 . . ?
C49 C39 C29 115.3 . . ?
C49 C39 C40 119.0 . . ?
C30 C40 C39 119.0 . . ?
C30 C40 C50 115.5 . . ?
C50 C40 C39 118.9 . . ?
C31 C41 C51 120.3 . . ?
C50 C41 C31 121.7 . . ?
C50 C41 C51 108.6 . . ?
C32 C42 C52 120.4 . . ?
C43 C42 C32 121.6 . . ?
C43 C42 C52 108.6 . . ?
C33 C43 C53 120.4 . . ?
C42 C43 C33 121.7 . . ?
C42 C43 C53 108.5 . . ?
C34 C44 C54 120.3 . . ?
C45 C44 C34 121.7 . . ?
C45 C44 C54 108.6 . . ?
C35 C45 C55 120.3 . . ?
C44 C45 C35 121.7 . . ?
C44 C45 C55 108.6 . . ?
C36 C46 C56 120.2 . . ?
C47 C46 C36 121.6 . . ?
C47 C46 C56 108.6 . . ?
C37 C47 C57 120.4 . . ?
C46 C47 C37 121.6 . . ?
C46 C47 C57 108.6 . . ?
C38 C48 C58 120.3 . . ?
C49 C48 C38 121.7 . . ?
C49 C48 C58 108.6 . . ?
C39 C49 C59 120.3 . . ?
C48 C49 C39 121.6 . . ?
C48 C49 C59 108.7 . . ?
C40 C50 C60 120.4 . . ?
C41 C50 C40 121.6 . . ?
C41 C50 C60 108.6 . . ?
C41 C51 C61 108.2 . . ?
C52 C51 C41 120.6 . . ?
C52 C51 C61 119.7 . . ?
C42 C52 C62 108.2 . . ?
C51 C52 C42 120.5 . . ?
C51 C52 C62 119.8 . . ?
C54 C53 C43 120.4 . . ?
C54 C53 C62 119.8 . . ?
C62 C53 C43 108.2 . . ?
C44 C54 C63 108.2 . . ?
C53 C54 C44 120.6 . . ?
C53 C54 C63 119.7 . . ?
C56 C55 C45 120.5 . . ?
C56 C55 C63 119.8 . . ?
C63 C55 C45 108.2 . . ?
C46 C56 C64 108.1 . . ?
C55 C56 C46 120.7 . . ?
C55 C56 C64 119.8 . . ?
C47 C57 C64 108.1 . . ?
C58 C57 C47 120.5 . . ?
C58 C57 C64 119.8 . . ?
C57 C58 C48 120.5 . . ?
C57 C58 C65 119.8 . . ?
C65 C58 C48 108.2 . . ?
C49 C59 C65 108.1 . . ?
C60 C59 C49 120.6 . . ?
C60 C59 C65 119.8 . . ?
C50 C60 C61 108.2 . . ?
C59 C60 C50 120.5 . . ?
C59 C60 C61 119.8 . . ?
C51 C61 C60 106.4 . . ?
C66 C61 C51 120.3 . . ?
C66 C61 C60 120.3 . . ?
C53 C62 C52 106.4 . . ?
C67 C62 C52 120.4 . . ?
C67 C62 C53 120.3 . . ?
C55 C63 C54 106.4 . . ?
C68 C63 C54 120.4 . . ?
C68 C63 C55 120.5 . . ?
C56 C64 C57 106.5 . . ?
C69 C64 C56 120.3 . . ?
C69 C64 C57 120.3 . . ?
C58 C65 C59 106.5 . . ?
C70 C65 C58 120.4 . . ?
C70 C65 C59 120.3 . . ?
C61 C66 C67 119.9 . . ?
C61 C66 C70 119.9 . . ?
C70 C66 C67 108.0 . . ?
C62 C67 C66 119.8 . . ?
C62 C67 C68 119.9 . . ?
C68 C67 C66 108.0 . . ?
C63 C68 C67 119.9 . . ?
C63 C68 C69 119.7 . . ?
C67 C68 C69 108.1 . . ?
C64 C69 C68 119.9 . . ?
C64 C69 C70 119.9 . . ?
C70 C69 C68 108.0 . . ?
C65 C70 C66 119.8 . . ?
C65 C70 C69 119.7 . . ?
C69 C70 C66 108.0 . . ?

loop_
_geom_bond_atom_site_label_1
_geom_bond_atom_site_label_2
_geom_bond_distance
_geom_bond_site_symmetry_2
_geom_bond_publ_flag
I1 Sn1 2.639(3) . ?
Sn1 I2 2.6489(15) 11 ?
Sn1 I2 2.6489(15) . ?
Sn1 I2 2.6489(15) 12 ?
C1 C2 1.437(3) . ?
C1 C5 1.440(4) . ?
C1 C6 1.381(3) . ?
C2 C3 1.439(4) . ?
C2 C7 1.381(3) . ?
C3 C4 1.439(4) . ?
C3 C8 1.381(3) . ?
C4 C5 1.438(3) . ?
C4 C9 1.381(3) . ?
C5 C10 1.382(3) . ?
C6 C11 1.448(4) . ?
C6 C20 1.446(4) . ?
C7 C12 1.447(4) . ?
C7 C13 1.448(4) . ?
C8 C14 1.448(4) . ?
C8 C15 1.448(3) . ?
C9 C16 1.447(4) . ?
C9 C17 1.447(4) . ?
C10 C18 1.446(3) . ?
C10 C19 1.446(4) . ?
C11 C12 1.376(3) . ?
C11 C21 1.447(3) . ?
C12 C22 1.447(3) . ?
C13 C14 1.375(3) . ?
C13 C23 1.446(3) . ?
C14 C24 1.447(4) . ?
C15 C16 1.375(3) . ?
C15 C25 1.447(3) . ?
C16 C26 1.446(4) . ?
C17 C18 1.375(3) . ?
C17 C27 1.446(4) . ?
C18 C28 1.447(3) . ?
C19 C20 1.376(3) . ?
C19 C29 1.446(4) . ?
C20 C30 1.446(4) . ?
C21 C30 1.398(3) . ?
C21 C31 1.422(3) . ?
C22 C23 1.396(3) . ?
C22 C32 1.422(3) . ?
C23 C33 1.423(3) . ?
C24 C25 1.394(3) . ?
C24 C34 1.425(3) . ?
C25 C35 1.423(3) . ?
C26 C27 1.397(3) . ?
C26 C36 1.424(3) . ?
C27 C37 1.422(3) . ?
C28 C29 1.394(3) . ?
C28 C38 1.425(3) . ?
C29 C39 1.424(3) . ?
C30 C40 1.423(3) . ?
C31 C32 1.466(4) . ?
C31 C41 1.423(3) . ?
C32 C42 1.425(3) . ?
C33 C34 1.463(4) . ?
C33 C43 1.425(3) . ?
C34 C44 1.423(3) . ?
C35 C36 1.466(4) . ?
C35 C45 1.423(3) . ?
C36 C46 1.424(3) . ?
C37 C38 1.465(4) . ?
C37 C47 1.424(3) . ?
C38 C48 1.423(3) . ?
C39 C40 1.466(4) . ?
C39 C49 1.424(3) . ?
C40 C50 1.423(3) . ?
C41 C50 1.396(3) . ?
C41 C51 1.446(4) . ?
C42 C43 1.395(3) . ?
C42 C52 1.446(4) . ?
C43 C53 1.447(4) . ?
C44 C45 1.395(3) . ?
C44 C54 1.446(4) . ?
C45 C55 1.448(4) . ?
C46 C47 1.396(3) . ?
C46 C56 1.446(4) . ?
C47 C57 1.446(4) . ?
C48 C49 1.396(3) . ?
C48 C58 1.448(4) . ?
C49 C59 1.446(4) . ?
C50 C60 1.447(4) . ?
C51 C52 1.377(3) . ?
C51 C61 1.448(4) . ?
C52 C62 1.447(4) . ?
C53 C54 1.377(3) . ?
C53 C62 1.446(3) . ?
C54 C63 1.447(4) . ?
C55 C56 1.375(3) . ?
C55 C63 1.447(4) . ?
C56 C64 1.447(4) . ?
C57 C58 1.375(3) . ?
C57 C64 1.447(4) . ?
C58 C65 1.446(4) . ?
C59 C60 1.374(3) . ?
C59 C65 1.450(4) . ?
C60 C61 1.448(4) . ?
C61 C66 1.381(3) . ?
C62 C67 1.381(3) . ?
C63 C68 1.381(3) . ?
C64 C69 1.381(3) . ?
C65 C70 1.382(3) . ?
C66 C67 1.440(3) . ?
C66 C70 1.440(3) . ?
C67 C68 1.437(3) . ?
C68 C69 1.440(3) . ?
C69 C70 1.439(3) . ?

loop_
_geom_torsion_atom_site_label_1
_geom_torsion_atom_site_label_2
_geom_torsion_atom_site_label_3
_geom_torsion_atom_site_label_4
_geom_torsion
_geom_torsion_site_symmetry_1
_geom_torsion_site_symmetry_2
_geom_torsion_site_symmetry_3
_geom_torsion_site_symmetry_4
_geom_torsion_publ_flag
C1 C2 C3 C4 0.0 . . . . ?
C1 C2 C3 C8 142.2 . . . . ?
C1 C2 C7 C12 -0.8 . . . . ?
C1 C2 C7 C13 -137.0 . . . . ?
C1 C5 C10 C18 137.0 . . . . ?
C1 C5 C10 C19 0.8 . . . . ?
C1 C6 C11 C12 -0.7 . . . . ?
C1 C6 C11 C21 142.8 . . . . ?
C1 C6 C20 C19 0.8 . . . . ?
C1 C6 C20 C30 -142.7 . . . . ?
C2 C1 C5 C4 0.0 . . . . ?
C2 C1 C5 C10 -142.2 . . . . ?
C2 C1 C6 C11 0.7 . . . . ?
C2 C1 C6 C20 137.0 . . . . ?
C2 C3 C4 C5 0.0 . . . . ?
C2 C3 C4 C9 142.2 . . . . ?
C2 C3 C8 C14 -0.8 . . . . ?
C2 C3 C8 C15 -136.9 . . . . ?
C2 C7 C12 C11 0.8 . . . . ?
C2 C7 C12 C22 -142.7 . . . . ?
C2 C7 C13 C14 -0.8 . . . . ?
C2 C7 C13 C23 142.7 . . . . ?
C3 C2 C7 C12 137.0 . . . . ?
C3 C2 C7 C13 0.8 . . . . ?
C3 C4 C5 C1 0.0 . . . . ?
C3 C4 C5 C10 142.2 . . . . ?
C3 C4 C9 C16 -0.8 . . . . ?
C3 C4 C9 C17 -137.0 . . . . ?
C3 C8 C14 C13 0.8 . . . . ?
C3 C8 C14 C24 -142.8 . . . . ?
C3 C8 C15 C16 -0.9 . . . . ?
C3 C8 C15 C25 142.7 . . . . ?
C4 C3 C8 C14 137.0 . . . . ?
C4 C3 C8 C15 0.8 . . . . ?
C4 C5 C10 C18 -0.7 . . . . ?
C4 C5 C10 C19 -136.9 . . . . ?
C4 C9 C16 C15 0.7 . . . . ?
C4 C9 C16 C26 -142.8 . . . . ?
C4 C9 C17 C18 -0.9 . . . . ?
C4 C9 C17 C27 142.8 . . . . ?
C5 C1 C2 C3 0.0 . . . . ?
C5 C1 C2 C7 142.2 . . . . ?
C5 C1 C6 C11 -137.1 . . . . ?
C5 C1 C6 C20 -0.8 . . . . ?
C5 C4 C9 C16 137.0 . . . . ?
C5 C4 C9 C17 0.8 . . . . ?
C5 C10 C18 C17 0.7 . . . . ?
C5 C10 C18 C28 -142.8 . . . . ?
C5 C10 C19 C20 -0.8 . . . . ?
C5 C10 C19 C29 142.7 . . . . ?
C6 C1 C2 C3 -142.2 . . . . ?
C6 C1 C2 C7 0.1 . . . . ?
C6 C1 C5 C4 142.2 . . . . ?
C6 C1 C5 C10 0.0 . . . . ?
C6 C11 C12 C7 0.0 . . . . ?
C6 C11 C12 C22 139.0 . . . . ?
C6 C11 C21 C30 -0.7 . . . . ?
C6 C11 C21 C31 -147.7 . . . . ?
C6 C20 C30 C21 0.8 . . . . ?
C6 C20 C30 C40 147.7 . . . . ?
C7 C2 C3 C4 -142.2 . . . . ?
C7 C2 C3 C8 0.0 . . . . ?
C7 C12 C22 C23 0.7 . . . . ?
C7 C12 C22 C32 147.8 . . . . ?
C7 C13 C14 C8 0.0 . . . . ?
C7 C13 C14 C24 139.0 . . . . ?
C7 C13 C23 C22 -0.8 . . . . ?
C7 C13 C23 C33 -147.8 . . . . ?
C8 C3 C4 C5 -142.2 . . . . ?
C8 C3 C4 C9 0.0 . . . . ?
C8 C14 C24 C25 0.8 . . . . ?
C8 C14 C24 C34 147.8 . . . . ?
C8 C15 C16 C9 0.1 . . . . ?
C8 C15 C16 C26 139.1 . . . . ?
C8 C15 C25 C24 -0.8 . . . . ?
C8 C15 C25 C35 -147.8 . . . . ?
C9 C4 C5 C1 -142.2 . . . . ?
C9 C4 C5 C10 -0.1 . . . . ?
C9 C16 C26 C27 0.8 . . . . ?
C9 C16 C26 C36 147.8 . . . . ?
C9 C17 C18 C10 0.1 . . . . ?
C9 C17 C18 C28 139.1 . . . . ?
C9 C17 C27 C26 -0.9 . . . . ?
C9 C17 C27 C37 -147.7 . . . . ?
C10 C18 C28 C29 0.9 . . . . ?
C10 C18 C28 C38 147.7 . . . . ?
C10 C19 C20 C6 0.1 . . . . ?
C10 C19 C20 C30 139.1 . . . . ?
C10 C19 C29 C28 -0.8 . . . . ?
C10 C19 C29 C39 -147.9 . . . . ?
C11 C6 C20 C19 142.3 . . . . ?
C11 C6 C20 C30 -1.2 . . . . ?
C11 C12 C22 C23 -142.5 . . . . ?
C11 C12 C22 C32 4.6 . . . . ?
C11 C21 C30 C20 -0.1 . . . . ?
C11 C21 C30 C40 -146.5 . . . . ?
C11 C21 C31 C32 4.4 . . . . ?
C11 C21 C31 C41 155.5 . . . . ?
C12 C7 C13 C14 -142.3 . . . . ?
C12 C7 C13 C23 1.3 . . . . ?
C12 C11 C21 C30 142.5 . . . . ?
C12 C11 C21 C31 -4.5 . . . . ?
C12 C22 C23 C13 0.0 . . . . ?
C12 C22 C23 C33 146.5 . . . . ?
C12 C22 C32 C31 -4.6 . . . . ?
C12 C22 C32 C42 -155.6 . . . . ?
C13 C7 C12 C11 142.3 . . . . ?
C13 C7 C12 C22 -1.2 . . . . ?
C13 C14 C24 C25 -142.4 . . . . ?
C13 C14 C24 C34 4.6 . . . . ?
C13 C23 C33 C34 4.5 . . . . ?
C13 C23 C33 C43 155.6 . . . . ?
C14 C8 C15 C16 -142.3 . . . . ?
C14 C8 C15 C25 1.3 . . . . ?
C14 C13 C23 C22 142.4 . . . . ?
C14 C13 C23 C33 -4.6 . . . . ?
C14 C24 C25 C15 0.0 . . . . ?
C14 C24 C25 C35 146.4 . . . . ?
C14 C24 C34 C33 -4.5 . . . . ?
C14 C24 C34 C44 -155.7 . . . . ?
C15 C8 C14 C13 142.2 . . . . ?
C15 C8 C14 C24 -1.3 . . . . ?
C15 C16 C26 C27 -142.5 . . . . ?
C15 C16 C26 C36 4.5 . . . . ?
C15 C25 C35 C36 4.5 . . . . ?
C15 C25 C35 C45 155.7 . . . . ?
C16 C9 C17 C18 -142.3 . . . . ?
C16 C9 C17 C27 1.4 . . . . ?
C16 C15 C25 C24 142.4 . . . . ?
C16 C15 C25 C35 -4.6 . . . . ?
C16 C26 C27 C17 0.1 . . . . ?
C16 C26 C27 C37 146.4 . . . . ?
C16 C26 C36 C35 -4.5 . . . . ?
C16 C26 C36 C46 -155.6 . . . . ?
C17 C9 C16 C15 142.2 . . . . ?
C17 C9 C16 C26 -1.3 . . . . ?
C17 C18 C28 C29 -142.3 . . . . ?
C17 C18 C28 C38 4.5 . . . . ?
C17 C27 C37 C38 4.3 . . . . ?
C17 C27 C37 C47 155.5 . . . . ?
C18 C10 C19 C20 -142.2 . . . . ?
C18 C10 C19 C29 1.3 . . . . ?
C18 C17 C27 C26 142.5 . . . . ?
C18 C17 C27 C37 -4.3 . . . . ?
C18 C28 C29 C19 -0.1 . . . . ?
C18 C28 C29 C39 146.5 . . . . ?
C18 C28 C38 C37 -4.3 . . . . ?
C18 C28 C38 C48 -155.7 . . . . ?
C19 C10 C18 C17 142.1 . . . . ?
C19 C10 C18 C28 -1.4 . . . . ?
C19 C20 C30 C21 -142.4 . . . . ?
C19 C20 C30 C40 4.5 . . . . ?
C19 C29 C39 C40 4.6 . . . . ?
C19 C29 C39 C49 155.6 . . . . ?
C20 C6 C11 C12 -142.3 . . . . ?
C20 C6 C11 C21 1.2 . . . . ?
C20 C19 C29 C28 142.5 . . . . ?
C20 C19 C29 C39 -4.6 . . . . ?
C20 C30 C40 C39 -4.4 . . . . ?
C20 C30 C40 C50 -155.6 . . . . ?
C21 C11 C12 C7 -139.1 . . . . ?
C21 C11 C12 C22 0.0 . . . . ?
C21 C30 C40 C39 138.2 . . . . ?
C21 C30 C40 C50 -13.0 . . . . ?
C21 C31 C32 C22 0.1 . . . . ?
C21 C31 C32 C42 150.1 . . . . ?
C21 C31 C41 C50 -12.9 . . . . ?
C21 C31 C41 C51 -155.6 . . . . ?
C22 C23 C33 C34 -138.1 . . . . ?
C22 C23 C33 C43 13.0 . . . . ?
C22 C32 C42 C43 12.8 . . . . ?
C22 C32 C42 C52 155.6 . . . . ?
C23 C13 C14 C8 -139.1 . . . . ?
C23 C13 C14 C24 0.0 . . . . ?
C23 C22 C32 C31 138.1 . . . . ?
C23 C22 C32 C42 -12.9 . . . . ?
C23 C33 C34 C24 -0.1 . . . . ?
C23 C33 C34 C44 150.0 . . . . ?
C23 C33 C43 C42 -13.0 . . . . ?
C23 C33 C43 C53 -155.6 . . . . ?
C24 C25 C35 C36 -138.2 . . . . ?
C24 C25 C35 C45 13.1 . . . . ?
C24 C34 C44 C45 13.0 . . . . ?
C24 C34 C44 C54 155.6 . . . . ?
C25 C15 C16 C9 -139.0 . . . . ?
C25 C15 C16 C26 0.0 . . . . ?
C25 C24 C34 C33 138.2 . . . . ?
C25 C24 C34 C44 -13.0 . . . . ?
C25 C35 C36 C26 0.0 . . . . ?
C25 C35 C36 C46 150.1 . . . . ?
C25 C35 C45 C44 -13.1 . . . . ?
C25 C35 C45 C55 -155.6 . . . . ?
C26 C27 C37 C38 -138.1 . . . . ?
C26 C27 C37 C47 13.1 . . . . ?
C26 C36 C46 C47 13.1 . . . . ?
C26 C36 C46 C56 155.5 . . . . ?
C27 C17 C18 C10 -139.2 . . . . ?
C27 C17 C18 C28 -0.2 . . . . ?
C27 C26 C36 C35 138.2 . . . . ?
C27 C26 C36 C46 -13.0 . . . . ?
C27 C37 C38 C28 -0.1 . . . . ?
C27 C37 C38 C48 150.3 . . . . ?
C27 C37 C47 C46 -13.0 . . . . ?
C27 C37 C47 C57 -155.7 . . . . ?
C28 C29 C39 C40 -138.2 . . . . ?
C28 C29 C39 C49 12.9 . . . . ?
C28 C38 C48 C49 13.2 . . . . ?
C28 C38 C48 C58 155.7 . . . . ?
C29 C19 C20 C6 -139.0 . . . . ?
C29 C19 C20 C30 0.0 . . . . ?
C29 C28 C38 C37 138.2 . . . . ?
C29 C28 C38 C48 -13.2 . . . . ?
C29 C39 C40 C30 -0.1 . . . . ?
C29 C39 C40 C50 150.1 . . . . ?
C29 C39 C49 C48 -12.9 . . . . ?
C29 C39 C49 C59 -155.5 . . . . ?
C30 C21 C31 C32 -138.2 . . . . ?
C30 C21 C31 C41 12.9 . . . . ?
C30 C40 C50 C41 13.1 . . . . ?
C30 C40 C50 C60 155.6 . . . . ?
C31 C21 C30 C20 146.5 . . . . ?
C31 C21 C30 C40 0.1 . . . . ?
C31 C32 C42 C43 -138.2 . . . . ?
C31 C32 C42 C52 4.5 . . . . ?
C31 C41 C50 C40 -0.1 . . . . ?
C31 C41 C50 C60 -146.5 . . . . ?
C31 C41 C51 C52 4.6 . . . . ?
C31 C41 C51 C61 147.8 . . . . ?
C32 C22 C23 C13 -146.5 . . . . ?
C32 C22 C23 C33 -0.1 . . . . ?
C32 C31 C41 C50 138.2 . . . . ?
C32 C31 C41 C51 -4.5 . . . . ?
C32 C42 C43 C33 0.1 . . . . ?
C32 C42 C43 C53 146.6 . . . . ?
C32 C42 C52 C51 -4.6 . . . . ?
C32 C42 C52 C62 -147.8 . . . . ?
C33 C34 C44 C45 -138.2 . . . . ?
C33 C34 C44 C54 4.5 . . . . ?
C33 C43 C53 C54 4.6 . . . . ?
C33 C43 C53 C62 147.8 . . . . ?
C34 C24 C25 C15 -146.4 . . . . ?
C34 C24 C25 C35 0.0 . . . . ?
C34 C33 C43 C42 138.1 . . . . ?
C34 C33 C43 C53 -4.5 . . . . ?
C34 C44 C45 C35 0.1 . . . . ?
C34 C44 C45 C55 146.4 . . . . ?
C34 C44 C54 C53 -4.5 . . . . ?
C34 C44 C54 C63 -147.7 . . . . ?
C35 C36 C46 C47 -138.1 . . . . ?
C35 C36 C46 C56 4.4 . . . . ?
C35 C45 C55 C56 4.6 . . . . ?
C35 C45 C55 C63 147.6 . . . . ?
C36 C26 C27 C17 -146.4 . . . . ?
C36 C26 C27 C37 -0.1 . . . . ?
C36 C35 C45 C44 138.1 . . . . ?
C36 C35 C45 C55 -4.4 . . . . ?
C36 C46 C47 C37 -0.1 . . . . ?
C36 C46 C47 C57 146.4 . . . . ?
C36 C46 C56 C55 -4.4 . . . . ?
C36 C46 C56 C64 -147.8 . . . . ?
C37 C38 C48 C49 -138.2 . . . . ?
C37 C38 C48 C58 4.3 . . . . ?
C37 C47 C57 C58 4.5 . . . . ?
C37 C47 C57 C64 147.7 . . . . ?
C38 C28 C29 C19 -146.4 . . . . ?
C38 C28 C29 C39 0.2 . . . . ?
C38 C37 C47 C46 138.2 . . . . ?
C38 C37 C47 C57 -4.5 . . . . ?
C38 C48 C49 C39 -0.1 . . . . ?
C38 C48 C49 C59 146.2 . . . . ?
C38 C48 C58 C57 -4.4 . . . . ?
C38 C48 C58 C65 -147.6 . . . . ?
C39 C40 C50 C41 -138.2 . . . . ?
C39 C40 C50 C60 4.4 . . . . ?
C39 C49 C59 C60 4.5 . . . . ?
C39 C49 C59 C65 147.8 . . . . ?
C40 C39 C49 C48 138.1 . . . . ?
C40 C39 C49 C59 -4.5 . . . . ?
C40 C50 C60 C59 -4.5 . . . . ?
C40 C50 C60 C61 -147.7 . . . . ?
C41 C31 C32 C22 -150.0 . . . . ?
C41 C31 C32 C42 0.0 . . . . ?
C41 C50 C60 C59 142.3 . . . . ?
C41 C50 C60 C61 -0.8 . . . . ?
C41 C51 C52 C42 0.0 . . . . ?
C41 C51 C52 C62 139.0 . . . . ?
C41 C51 C61 C60 -1.2 . . . . ?
C41 C51 C61 C66 -142.7 . . . . ?
C42 C43 C53 C54 -142.4 . . . . ?
C42 C43 C53 C62 0.7 . . . . ?
C42 C52 C62 C53 1.2 . . . . ?
C42 C52 C62 C67 142.7 . . . . ?
C43 C33 C34 C24 -150.1 . . . . ?
C43 C33 C34 C44 0.0 . . . . ?
C43 C42 C52 C51 142.4 . . . . ?
C43 C42 C52 C62 -0.8 . . . . ?
C43 C53 C54 C44 0.0 . . . . ?
C43 C53 C54 C63 139.0 . . . . ?
C43 C53 C62 C52 -1.2 . . . . ?
C43 C53 C62 C67 -142.8 . . . . ?
C44 C45 C55 C56 -142.3 . . . . ?
C44 C45 C55 C63 0.7 . . . . ?
C44 C54 C63 C55 1.1 . . . . ?
C44 C54 C63 C68 142.9 . . . . ?
C45 C35 C36 C26 -150.2 . . . . ?
C45 C35 C36 C46 0.0 . . . . ?
C45 C44 C54 C53 142.5 . . . . ?
C45 C44 C54 C63 -0.7 . . . . ?
C45 C55 C56 C46 -0.2 . . . . ?
C45 C55 C56 C64 139.1 . . . . ?
C45 C55 C63 C54 -1.1 . . . . ?
C45 C55 C63 C68 -142.8 . . . . ?
C46 C47 C57 C58 -142.5 . . . . ?
C46 C47 C57 C64 0.7 . . . . ?
C46 C56 C64 C57 1.4 . . . . ?
C46 C56 C64 C69 142.9 . . . . ?
C47 C37 C38 C28 -150.2 . . . . ?
C47 C37 C38 C48 0.1 . . . . ?
C47 C46 C56 C55 142.4 . . . . ?
C47 C46 C56 C64 -1.0 . . . . ?
C47 C57 C58 C48 0.0 . . . . ?
C47 C57 C58 C65 139.0 . . . . ?
C47 C57 C64 C56 -1.3 . . . . ?
C47 C57 C64 C69 -142.8 . . . . ?
C48 C49 C59 C60 -142.4 . . . . ?
C48 C49 C59 C65 0.9 . . . . ?
C48 C58 C65 C59 1.3 . . . . ?
C48 C58 C65 C70 142.9 . . . . ?
C49 C39 C40 C30 -150.1 . . . . ?
C49 C39 C40 C50 0.1 . . . . ?
C49 C48 C58 C57 142.4 . . . . ?
C49 C48 C58 C65 -0.8 . . . . ?
C49 C59 C60 C50 0.0 . . . . ?
C49 C59 C60 C61 139.0 . . . . ?
C49 C59 C65 C58 -1.3 . . . . ?
C49 C59 C65 C70 -142.9 . . . . ?
C50 C41 C51 C52 -142.5 . . . . ?
C50 C41 C51 C61 0.8 . . . . ?
C50 C60 C61 C51 1.3 . . . . ?
C50 C60 C61 C66 142.7 . . . . ?
C51 C41 C50 C40 146.4 . . . . ?
C51 C41 C50 C60 0.0 . . . . ?
C51 C52 C62 C53 -142.3 . . . . ?
C51 C52 C62 C67 -0.7 . . . . ?
C51 C61 C66 C67 -0.8 . . . . ?
C51 C61 C66 C70 137.1 . . . . ?
C52 C42 C43 C33 -146.5 . . . . ?
C52 C42 C43 C53 0.0 . . . . ?
C52 C51 C61 C60 142.3 . . . . ?
C52 C51 C61 C66 0.9 . . . . ?
C52 C62 C67 C66 0.8 . . . . ?
C52 C62 C67 C68 -137.0 . . . . ?
C53 C54 C63 C55 -142.4 . . . . ?
C53 C54 C63 C68 -0.7 . . . . ?
C53 C62 C67 C66 137.0 . . . . ?
C53 C62 C67 C68 -0.7 . . . . ?
C54 C44 C45 C35 -146.3 . . . . ?
C54 C44 C45 C55 0.0 . . . . ?
C54 C53 C62 C52 142.2 . . . . ?
C54 C53 C62 C67 0.6 . . . . ?
C54 C63 C68 C67 0.6 . . . . ?
C54 C63 C68 C69 -137.1 . . . . ?
C55 C56 C64 C57 -142.4 . . . . ?
C55 C56 C64 C69 -0.9 . . . . ?
C55 C63 C68 C67 137.1 . . . . ?
C55 C63 C68 C69 -0.6 . . . . ?
C56 C46 C47 C37 -146.4 . . . . ?
C56 C46 C47 C57 0.2 . . . . ?
C56 C55 C63 C54 142.2 . . . . ?
C56 C55 C63 C68 0.5 . . . . ?
C56 C64 C69 C68 0.8 . . . . ?
C56 C64 C69 C70 -137.0 . . . . ?
C57 C58 C65 C59 -142.2 . . . . ?
C57 C58 C65 C70 -0.7 . . . . ?
C57 C64 C69 C68 137.1 . . . . ?
C57 C64 C69 C70 -0.7 . . . . ?
C58 C48 C49 C39 -146.4 . . . . ?
C58 C48 C49 C59 0.0 . . . . ?
C58 C57 C64 C56 142.2 . . . . ?
C58 C57 C64 C69 0.7 . . . . ?
C58 C65 C70 C66 -136.9 . . . . ?
C58 C65 C70 C69 0.6 . . . . ?
C59 C60 C61 C51 -142.2 . . . . ?
C59 C60 C61 C66 -0.7 . . . . ?
C59 C65 C70 C66 -0.5 . . . . ?
C59 C65 C70 C69 136.9 . . . . ?
C60 C59 C65 C58 142.3 . . . . ?
C60 C59 C65 C70 0.7 . . . . ?
C60 C61 C66 C67 -137.0 . . . . ?
C60 C61 C66 C70 0.9 . . . . ?
C61 C51 C52 C42 -139.1 . . . . ?
C61 C51 C52 C62 -0.1 . . . . ?
C61 C66 C67 C62 0.0 . . . . ?
C61 C66 C67 C68 142.2 . . . . ?
C61 C66 C70 C65 -0.3 . . . . ?
C61 C66 C70 C69 -142.2 . . . . ?
C62 C53 C54 C44 -139.0 . . . . ?
C62 C53 C54 C63 0.1 . . . . ?
C62 C67 C68 C63 0.1 . . . . ?
C62 C67 C68 C69 142.1 . . . . ?
C63 C55 C56 C46 -139.0 . . . . ?
C63 C55 C56 C64 0.3 . . . . ?
C63 C68 C69 C64 0.0 . . . . ?
C63 C68 C69 C70 142.3 . . . . ?
C64 C57 C58 C48 -139.0 . . . . ?
C64 C57 C58 C65 0.1 . . . . ?
C64 C69 C70 C65 0.1 . . . . ?
C64 C69 C70 C66 142.0 . . . . ?
C65 C59 C60 C50 -139.1 . . . . ?
C65 C59 C60 C61 -0.1 . . . . ?
C66 C67 C68 C63 -142.1 . . . . ?
C66 C67 C68 C69 0.0 . . . . ?
C67 C66 C70 C65 142.1 . . . . ?
C67 C66 C70 C69 0.2 . . . . ?
C67 C68 C69 C64 -142.2 . . . . ?
C67 C68 C69 C70 0.1 . . . . ?
C68 C69 C70 C65 -142.1 . . . . ?
C68 C69 C70 C66 -0.2 . . . . ?
C70 C66 C67 C62 -142.3 . . . . ?
C70 C66 C67 C68 -0.1 . . . . ?
